data_4105121
loop_
_publ_author_name
'Simone Friedle'
'Jeremy J. Kodanko'
'Anna J. Morys'
'Takahiro Hayashi'
'Pierre Mo\"enne-Loccoz'
'Stephen J. Lippard'

_publ_contact_author Stephen_J_Lippard
_publ_contact_author_email lippard@mit.edu
_publ_section_title
;
 Modeling the Syn Disposition of Nitrogen Donors in Non-Heme Diiron
 Enzymes. Synthesis, Characterization, and Hydrogen Peroxide Reactivity of
 Diiron(III) Complexes with the Syn N-Donor Ligand H2BPG2DEV
;
_journal_name_full 'Journal of the American Chemical Society'
_journal_page_first 14508
_journal_page_last 14520
_journal_paper_doi 10.1021/ja906137y
_journal_volume 131
_journal_year 2009
_chemical_formula_moiety 'Fe2N6O9C40H38 (ClO4)2 (H2O)3 (CH3OH)'
_chemical_formula_sum 'C41 H44 Cl2 Fe2 N6 O21'
_chemical_formula_weight 1139.42
_chemical_name_common '[Fe2(O)(H2O)2BPG2DEV](ClO4)2'
_space_group_IT_number 15
_symmetry_cell_setting monoclinic
_symmetry_space_group_name_Hall '-C 2yc'
_symmetry_space_group_name_H-M 'C 1 2/c 1'
_atom_sites_solution_hydrogens geom
_atom_sites_solution_primary direct
_atom_sites_solution_secondary difmap
_audit_creation_method SHELXL-97
_cell_angle_alpha 90.00
_cell_angle_beta 96.178(3)
_cell_angle_gamma 90.00
_cell_formula_units_Z 8
_cell_length_a 37.310(7)
_cell_length_b 22.077(4)
_cell_length_c 13.469(3)
_cell_measurement_reflns_used 6827
_cell_measurement_temperature 110(2)
_cell_measurement_theta_max 25.03
_cell_measurement_theta_min 2.20
_cell_volume 11030(4)
_computing_cell_refinement 'Bruker SAINT'
_computing_data_collection 'Bruker APEX2'
_computing_data_reduction 'Bruker SAINT'
_computing_molecular_graphics 'Bruker SHELXTL'
_computing_publication_material 'Bruker SHELXTL'
_computing_structure_refinement 'SHELXL-97 (Sheldrick, 2008)'
_computing_structure_solution 'SHELXS-97 (Sheldrick, 2008)'
_diffrn_ambient_temperature 110(2)
_diffrn_measured_fraction_theta_full 0.984
_diffrn_measured_fraction_theta_max 0.984
_diffrn_measurement_device_type 'Bruker APEX-II CCD'
_diffrn_measurement_method '\f and \w scans'
_diffrn_radiation_monochromator graphite
_diffrn_radiation_source 'fine-focus sealed tube'
_diffrn_radiation_type MoK\a
_diffrn_radiation_wavelength 0.71073
_diffrn_reflns_av_R_equivalents 0.1116
_diffrn_reflns_av_sigmaI/netI 0.0748
_diffrn_reflns_limit_h_max 43
_diffrn_reflns_limit_h_min -43
_diffrn_reflns_limit_k_max 25
_diffrn_reflns_limit_k_min -25
_diffrn_reflns_limit_l_max 15
_diffrn_reflns_limit_l_min -15
_diffrn_reflns_number 66835
_diffrn_reflns_theta_full 24.41
_diffrn_reflns_theta_max 24.41
_diffrn_reflns_theta_min 2.31
_exptl_absorpt_coefficient_mu 0.699
_exptl_absorpt_correction_T_max 0.9334
_exptl_absorpt_correction_T_min 0.8284
_exptl_absorpt_correction_type multi-scan
_exptl_absorpt_process_details SADABS
_exptl_crystal_colour red
_exptl_crystal_density_diffrn 1.372
_exptl_crystal_description block
_exptl_crystal_F_000 4688
_exptl_crystal_size_max 0.28
_exptl_crystal_size_mid 0.22
_exptl_crystal_size_min 0.10
_refine_diff_density_max 0.741
_refine_diff_density_min -0.450
_refine_diff_density_rms 0.091
_refine_ls_extinction_method none
_refine_ls_goodness_of_fit_ref 1.028
_refine_ls_hydrogen_treatment mixed
_refine_ls_matrix_type full
_refine_ls_number_parameters 843
_refine_ls_number_reflns 8949
_refine_ls_number_restraints 1387
_refine_ls_restrained_S_all 1.010
_refine_ls_R_factor_all 0.1199
_refine_ls_R_factor_gt 0.0674
_refine_ls_shift/su_max 0.007
_refine_ls_shift/su_mean 0.000
_refine_ls_structure_factor_coef Fsqd
_refine_ls_weighting_details 'calc w=1/[\s^2^(Fo^2^)+(0.1111P)^2^+20.0206P] where P=(Fo^2^+2Fc^2^)/3'
_refine_ls_weighting_scheme calc
_refine_ls_wR_factor_gt 0.1720
_refine_ls_wR_factor_ref 0.2031
_reflns_number_gt 5547
_reflns_number_total 8949
_reflns_threshold_expression >2sigma(I)
_cod_data_source_file ja906137y_si_002.cif
_cod_data_source_block db
_cod_database_code 4105121

loop_
_symmetry_equiv_pos_as_xyz
'x, y, z'
'-x, y, -z+1/2'
'x+1/2, y+1/2, z'
'-x+1/2, y+1/2, -z+1/2'
'-x, -y, -z'
'x, -y, z-1/2'
'-x+1/2, -y+1/2, -z'
'x+1/2, -y+1/2, z-1/2'

loop_
_atom_site_label
_atom_site_type_symbol
_atom_site_fract_x
_atom_site_fract_y
_atom_site_fract_z
_atom_site_U_iso_or_equiv
_atom_site_adp_type
_atom_site_occupancy
_atom_site_symmetry_multiplicity
_atom_site_calc_flag
_atom_site_refinement_flags
_atom_site_disorder_assembly
_atom_site_disorder_group
Fe1 Fe 0.176924(15) 0.22609(2) 0.61279(4) 0.03301(15) Uani 1 1 d U . .
Fe2 Fe 0.214920(15) 0.08903(2) 0.69817(4) 0.02980(14) Uani 1 1 d U . .
O1 O -0.09734(7) 0.00728(13) 0.6033(2) 0.0436(8) Uani 1 1 d DU . .
O2 O -0.07183(7) -0.10131(13) 0.6150(2) 0.0469(8) Uani 1 1 d DU . .
O3 O 0.22613(7) 0.26165(12) 0.60656(19) 0.0358(7) Uani 1 1 d U . .
O4 O 0.25961(7) 0.33795(12) 0.56254(19) 0.0391(7) Uani 1 1 d U . .
O5 O 0.20097(7) 0.08000(11) 0.83762(17) 0.0362(7) Uani 1 1 d U . .
O6 O 0.19962(8) 0.01325(13) 0.96063(19) 0.0466(8) Uani 1 1 d U . .
O7 O 0.18668(7) 0.15214(11) 0.66107(18) 0.0331(7) Uani 1 1 d U . .
O8 O 0.17555(7) 0.20704(12) 0.46028(19) 0.0400(7) Uani 1 1 d DU . .
H8A H 0.1978(3) 0.2016(11) 0.453(3) 0.048 Uiso 1 1 d D . .
H8B H 0.1662(5) 0.1724(7) 0.453(3) 0.048 Uiso 1 1 d D . .
O9 O 0.23344(7) 0.07153(12) 0.56344(17) 0.0365(7) Uani 1 1 d DU . .
H9A H 0.2259(8) 0.0419(6) 0.5272(18) 0.044 Uiso 1 1 d D . .
H9B H 0.2357(9) 0.1003(7) 0.5240(17) 0.044 Uiso 1 1 d D . .
N1 N 0.11928(9) 0.22979(15) 0.5820(2) 0.0387(9) Uani 1 1 d U . .
N2 N 0.16560(9) 0.32485(15) 0.5763(3) 0.0438(9) Uani 1 1 d U . .
N3 N 0.16555(9) 0.25981(15) 0.7538(2) 0.0383(9) Uani 1 1 d U . .
N4 N 0.18051(8) 0.01007(13) 0.6701(2) 0.0284(7) Uani 1 1 d U . .
N5 N 0.25086(8) 0.01172(14) 0.7509(2) 0.0342(8) Uani 1 1 d U . .
N6 N 0.26590(9) 0.12916(15) 0.7468(2) 0.0400(9) Uani 1 1 d U . .
C1A C -0.11180(12) 0.0672(2) 0.6064(3) 0.0523(13) Uani 1 1 d U . .
H1AA H -0.1382 0.0652 0.5994 0.078 Uiso 1 1 calc R . .
H1AB H -0.1039 0.0912 0.5516 0.078 Uiso 1 1 calc R . .
H1AC H -0.1032 0.0862 0.6703 0.078 Uiso 1 1 calc R . .
C1B C -0.05961(13) -0.1590(2) 0.6547(4) 0.0586(14) Uani 1 1 d U . .
H1BA H -0.0798 -0.1877 0.6489 0.088 Uiso 1 1 calc R . .
H1BB H -0.0503 -0.1544 0.7251 0.088 Uiso 1 1 calc R . .
H1BC H -0.0404 -0.1743 0.6171 0.088 Uiso 1 1 calc R . .
C2B C -0.04674(10) -0.0558(2) 0.6176(3) 0.0379(10) Uani 1 1 d U . .
C2A C -0.06067(11) 0.0029(2) 0.6122(3) 0.0383(10) Uani 1 1 d U . .
C3A C -0.03764(10) 0.0514(2) 0.6162(3) 0.0383(10) Uani 1 1 d U . .
H3AA H -0.0471 0.0914 0.6132 0.046 Uiso 1 1 calc R . .
C3B C -0.00986(11) -0.0657(2) 0.6260(3) 0.0377(10) Uani 1 1 d U . .
H3BA H -0.0006 -0.1058 0.6287 0.045 Uiso 1 1 calc R . .
C4B C 0.01357(10) -0.01616(19) 0.6304(3) 0.0357(10) Uani 1 1 d U . .
C4A C -0.00016(11) 0.04232(19) 0.6247(3) 0.0368(10) Uani 1 1 d U . .
C5B C 0.05239(11) -0.02521(19) 0.6391(3) 0.0383(10) Uani 1 1 d U . .
C5A C 0.02240(11) 0.0941(2) 0.6248(3) 0.0406(11) Uani 1 1 d U . .
C6B C 0.08439(11) -0.03194(18) 0.6475(3) 0.0355(10) Uani 1 1 d U . .
C6A C 0.03983(11) 0.1400(2) 0.6190(3) 0.0435(11) Uani 1 1 d U . .
C7B C 0.12284(11) -0.03834(19) 0.6586(3) 0.0362(10) Uani 1 1 d U . .
C7A C 0.06106(11) 0.19121(19) 0.5999(3) 0.0423(11) Uani 1 1 d U . .
C8B C 0.14448(10) 0.01260(18) 0.6569(3) 0.0327(10) Uani 1 1 d U . .
H8BA H 0.1332 0.0510 0.6460 0.039 Uiso 1 1 calc R . .
C8A C 0.09792(10) 0.18536(18) 0.6053(3) 0.0358(10) Uani 1 1 d U . .
H8AA H 0.1085 0.1478 0.6266 0.043 Uiso 1 1 calc R . .
C9B C 0.19628(11) -0.04435(17) 0.6852(3) 0.0337(10) Uani 1 1 d U . .
C9A C 0.10435(11) 0.2834(2) 0.5496(4) 0.0478(12) Uani 1 1 d U . .
C10B C 0.17634(12) -0.09650(19) 0.6885(3) 0.0472(12) Uani 1 1 d U . .
H10A H 0.1882 -0.1344 0.6992 0.057 Uiso 1 1 calc R . .
C10A C 0.06840(13) 0.2927(2) 0.5463(4) 0.0609(15) Uani 1 1 d U . .
H10B H 0.0585 0.3311 0.5272 0.073 Uiso 1 1 calc R . .
C11B C 0.13971(11) -0.09401(19) 0.6766(3) 0.0446(11) Uani 1 1 d U . .
H11A H 0.1258 -0.1298 0.6804 0.053 Uiso 1 1 calc R . .
C11A C 0.04585(13) 0.2457(2) 0.5710(4) 0.0571(14) Uani 1 1 d U . .
H11B H 0.0205 0.2515 0.5679 0.068 Uiso 1 1 calc R . .
C12B C 0.23730(11) -0.04337(18) 0.6974(3) 0.0398(10) Uani 1 1 d U . .
H12A H 0.2465 -0.0796 0.7351 0.048 Uiso 1 1 calc R . .
H12B H 0.2462 -0.0446 0.6308 0.048 Uiso 1 1 calc R . .
C12A C 0.13014(12) 0.3296(2) 0.5155(4) 0.0573(13) Uani 1 1 d U . .
H12C H 0.1332 0.3228 0.4443 0.069 Uiso 1 1 calc R . .
H12D H 0.1202 0.3708 0.5222 0.069 Uiso 1 1 calc R . .
C13B C 0.28774(10) 0.02675(19) 0.7298(3) 0.0412(11) Uani 1 1 d U . .
H13A H 0.2904 0.0183 0.6588 0.049 Uiso 1 1 calc R . .
H13B H 0.3053 0.0014 0.7717 0.049 Uiso 1 1 calc R . .
C13A C 0.16604(12) 0.35755(19) 0.6737(3) 0.0508(12) Uani 1 1 d U . .
H13C H 0.1495 0.3927 0.6649 0.061 Uiso 1 1 calc R . .
H13D H 0.1906 0.3732 0.6933 0.061 Uiso 1 1 calc R . .
C14B C 0.29498(11) 0.0921(2) 0.7518(3) 0.0418(11) Uani 1 1 d U . .
C14A C 0.15491(12) 0.31785(19) 0.7570(3) 0.0462(11) Uani 1 1 d U . .
C15B C 0.27108(13) 0.18817(19) 0.7683(3) 0.0555(13) Uani 1 1 d U . .
H15A H 0.2508 0.2143 0.7651 0.067 Uiso 1 1 calc R . .
C15A C 0.13806(13) 0.3410(2) 0.8344(4) 0.0601(14) Uani 1 1 d U . .
H15B H 0.1307 0.3822 0.8345 0.072 Uiso 1 1 calc R . .
C16B C 0.30442(15) 0.2116(2) 0.7946(4) 0.0726(16) Uani 1 1 d U . .
H16A H 0.3070 0.2534 0.8110 0.087 Uiso 1 1 calc R . .
C16A C 0.13213(15) 0.3030(2) 0.9118(4) 0.0677(15) Uani 1 1 d U . .
H16B H 0.1206 0.3179 0.9665 0.081 Uiso 1 1 calc R . .
C17B C 0.33465(14) 0.1749(2) 0.7978(4) 0.0730(16) Uani 1 1 d U . .
H17A H 0.3582 0.1912 0.8128 0.088 Uiso 1 1 calc R . .
C17A C 0.14275(14) 0.2438(2) 0.9103(4) 0.0608(14) Uani 1 1 d U . .
H17B H 0.1385 0.2172 0.9632 0.073 Uiso 1 1 calc R . .
C18A C 0.15971(12) 0.2235(2) 0.8308(3) 0.0475(12) Uani 1 1 d U . .
H18A H 0.1675 0.1825 0.8302 0.057 Uiso 1 1 calc R . .
C18B C 0.32967(13) 0.1140(2) 0.7784(4) 0.0578(14) Uani 1 1 d U . .
H18B H 0.3497 0.0872 0.7832 0.069 Uiso 1 1 calc R . .
C19B C 0.24809(11) 0.0065(2) 0.8589(3) 0.0413(11) Uani 1 1 d U . .
H19A H 0.2691 0.0266 0.8960 0.050 Uiso 1 1 calc R . .
H19B H 0.2488 -0.0369 0.8777 0.050 Uiso 1 1 calc R . .
C19A C 0.19574(11) 0.3448(2) 0.5222(3) 0.0440(11) Uani 1 1 d U . .
H19C H 0.1986 0.3893 0.5275 0.053 Uiso 1 1 calc R . .
H19D H 0.1909 0.3341 0.4506 0.053 Uiso 1 1 calc R . .
C20A C 0.22994(11) 0.31363(18) 0.5675(3) 0.0353(10) Uani 1 1 d U . .
C20B C 0.21379(11) 0.03458(17) 0.8892(3) 0.0337(10) Uani 1 1 d U . .
Cl1A Cl 0.06057(8) 0.23166(13) 0.0671(2) 0.1124(10) Uani 0.707(3) 1 d PDU A 1
O1A O 0.0621(2) 0.1940(4) -0.0190(6) 0.172(2) Uani 0.707(3) 1 d PDU A 1
O2A O 0.0564(2) 0.2928(3) 0.0410(6) 0.143(2) Uani 0.707(3) 1 d PDU A 1
O3A O 0.09342(15) 0.2247(3) 0.1263(5) 0.118(2) Uani 0.707(3) 1 d PDU A 1
O4A O 0.03178(17) 0.2119(4) 0.1198(6) 0.140(2) Uani 0.707(3) 1 d PDU A 1
Cl1X Cl 0.05738(9) 0.22940(17) 0.0590(3) 0.0301(10) Uani 0.293(3) 1 d PDU A 2
O1X O 0.0496(3) 0.2513(6) -0.0401(6) 0.088(3) Uani 0.293(3) 1 d PDU A 2
O2X O 0.0793(3) 0.2698(6) 0.1217(10) 0.140(3) Uani 0.293(3) 1 d PDU A 2
O3X O 0.0775(3) 0.1751(4) 0.0544(12) 0.131(4) Uani 0.293(3) 1 d PDU A 2
O4X O 0.0255(2) 0.2179(6) 0.1052(8) 0.062(3) Uani 0.293(3) 1 d PDU A 2
Cl1B Cl 0.15374(5) 0.48211(9) 0.98311(14) 0.0522(6) Uani 0.5946(19) 1 d PDU B 1
O1B O 0.14533(18) 0.5241(3) 0.9015(4) 0.1145(19) Uani 0.5946(19) 1 d PDU B 1
O2B O 0.12413(15) 0.4419(3) 0.9945(5) 0.0868(17) Uani 0.5946(19) 1 d PDU B 1
O3B O 0.16042(17) 0.5167(2) 1.0717(4) 0.0734(17) Uani 0.5946(19) 1 d PDU B 1
O4B O 0.18504(13) 0.4475(3) 0.9666(4) 0.0670(16) Uani 0.5946(19) 1 d PDU B 1
O1M O 0.2669(3) -0.1701(7) 0.5267(9) 0.211(5) Uani 0.5946(19) 1 d PDU B 1
H1M H 0.2465 -0.1637 0.4958 0.316 Uiso 0.5946(19) 1 calc PR B 1
C1M C 0.2634(3) -0.1789(5) 0.6316(8) 0.148(4) Uani 0.5946(19) 1 d PDU B 1
H1M1 H 0.2858 -0.1957 0.6648 0.221 Uiso 0.5946(19) 1 calc PR B 1
H1M2 H 0.2435 -0.2070 0.6389 0.221 Uiso 0.5946(19) 1 calc PR B 1
H1M3 H 0.2584 -0.1399 0.6622 0.221 Uiso 0.5946(19) 1 calc PR B 1
O1N O 0.1369(4) 1.5053(14) 0.956(2) 0.311(11) Uani 0.4054(19) 1 d PDU B 2
H1N H 0.1364 1.5255 0.9027 0.466 Uiso 0.4054(19) 1 calc PR B 2
C1N C 0.1743(4) 1.4928(10) 0.9943(15) 0.170(7) Uani 0.4054(19) 1 d PDU B 2
H1N1 H 0.1800 1.5133 1.0585 0.256 Uiso 0.4054(19) 1 calc PR B 2
H1N2 H 0.1904 1.5077 0.9467 0.256 Uiso 0.4054(19) 1 calc PR B 2
H1N3 H 0.1776 1.4490 1.0033 0.256 Uiso 0.4054(19) 1 calc PR B 2
Cl1C Cl 0.25697(9) 0.82366(14) 0.5587(2) 0.0564(8) Uani 0.4054(19) 1 d PDU B 2
O1C O 0.2582(2) 0.8215(3) 0.6633(4) 0.046(2) Uani 0.4054(19) 1 d PDU B 2
O2C O 0.2743(3) 0.8753(4) 0.5179(8) 0.119(2) Uani 0.4054(19) 1 d PDU B 2
O3C O 0.2195(2) 0.8285(5) 0.5156(7) 0.092(3) Uani 0.4054(19) 1 d PDU B 2
O4C O 0.2717(3) 0.7697(4) 0.5172(7) 0.120(3) Uani 0.4054(19) 1 d PDU B 2
O1W O -0.14698(8) -0.09609(14) 0.5623(2) 0.0565(9) Uani 1 1 d DU . .
H1WA H -0.1395(3) -0.0593(4) 0.5697(17) 0.068 Uiso 1 1 d D . .
H1WB H -0.1287(3) -0.1178(6) 0.5760(19) 0.068 Uiso 1 1 d D . .
O2W O 0.0786(3) 0.3286(7) 0.2990(8) 0.094(5) Uani 0.317(5) 1 d PU C -1
O2W1 O 0.0091(5) 0.3272(10) 0.3241(17) 0.093(7) Uani 0.183(5) 1 d PU C -2
O3W O 0.9688(4) 0.3613(11) 0.6909(18) 0.185(9) Uani 0.311(6) 1 d PU D -1
O3W1 O 0.9666(5) 0.2525(9) 0.7027(10) 0.059(6) Uani 0.189(6) 1 d PU D -2
O4W O 0.0790(3) 0.4367(6) 0.6675(10) 0.192(6) Uani 0.5044(10) 1 d PU . .
O5W O 0.0072(7) 0.4073(11) 0.020(2) 0.118(9) Uani 0.1745(13) 1 d PU . .
O6W O 0.0767(7) 0.5617(15) 0.636(2) 0.097(6) Uani 0.1495(17) 1 d PU . .
O7W O 0.0848(7) 0.5456(13) 0.7944(19) 0.102(6) Uani 0.1720(19) 1 d PU . .

loop_
_atom_site_aniso_label
_atom_site_aniso_U_11
_atom_site_aniso_U_22
_atom_site_aniso_U_33
_atom_site_aniso_U_23
_atom_site_aniso_U_13
_atom_site_aniso_U_12
Fe1 0.0322(3) 0.0290(3) 0.0367(3) 0.0069(2) -0.0015(2) -0.0065(2)
Fe2 0.0348(3) 0.0275(3) 0.0269(3) 0.0011(2) 0.0021(2) -0.0047(2)
O1 0.0300(14) 0.0566(18) 0.0447(16) -0.0019(14) 0.0058(12) -0.0079(13)
O2 0.0418(16) 0.0468(17) 0.0514(17) 0.0013(14) 0.0029(14) -0.0153(13)
O3 0.0341(13) 0.0343(15) 0.0383(15) 0.0074(12) 0.0014(12) -0.0096(11)
O4 0.0378(14) 0.0394(16) 0.0399(15) 0.0042(12) 0.0035(12) -0.0132(13)
O5 0.0536(16) 0.0311(15) 0.0240(13) 0.0025(11) 0.0039(12) 0.0072(12)
O6 0.0637(18) 0.0473(17) 0.0310(14) 0.0107(12) 0.0152(13) 0.0223(15)
O7 0.0400(14) 0.0277(13) 0.0312(13) 0.0048(11) 0.0016(12) -0.0055(11)
O8 0.0409(15) 0.0446(16) 0.0331(14) 0.0050(12) -0.0033(12) -0.0127(13)
O9 0.0486(16) 0.0361(15) 0.0259(13) -0.0020(11) 0.0090(12) -0.0129(13)
N1 0.0337(16) 0.0365(18) 0.0441(19) 0.0033(15) -0.0039(15) -0.0073(14)
N2 0.0387(17) 0.0316(17) 0.059(2) 0.0102(16) -0.0027(16) -0.0056(15)
N3 0.0400(18) 0.0323(17) 0.0422(17) -0.0010(14) 0.0026(15) -0.0095(15)
N4 0.0369(15) 0.0282(16) 0.0209(15) 0.0001(12) 0.0066(13) -0.0039(13)
N5 0.0328(16) 0.0347(17) 0.0356(16) -0.0004(14) 0.0060(13) -0.0035(14)
N6 0.0440(17) 0.0358(17) 0.0372(18) 0.0068(15) -0.0102(15) -0.0101(15)
C1A 0.042(2) 0.057(3) 0.059(3) -0.008(2) 0.010(2) -0.009(2)
C1B 0.057(3) 0.047(3) 0.071(3) 0.009(2) 0.003(3) -0.013(2)
C2B 0.0366(19) 0.050(2) 0.027(2) 0.0002(18) 0.0062(17) -0.0143(18)
C2A 0.0348(19) 0.055(2) 0.0254(19) -0.0030(18) 0.0072(17) -0.0092(17)
C3A 0.0359(19) 0.050(2) 0.029(2) -0.0005(19) 0.0046(17) -0.0063(18)
C3B 0.040(2) 0.047(2) 0.026(2) -0.0033(18) 0.0049(17) -0.0106(18)
C4B 0.0340(18) 0.056(2) 0.0169(18) -0.0038(17) 0.0014(16) -0.0122(17)
C4A 0.0366(19) 0.053(2) 0.0213(18) -0.0032(18) 0.0037(16) -0.0107(17)
C5B 0.0416(19) 0.047(2) 0.027(2) -0.0039(18) 0.0065(18) -0.0128(18)
C5A 0.038(2) 0.053(2) 0.032(2) -0.0055(19) 0.0050(18) -0.0078(19)
C6B 0.0421(19) 0.038(2) 0.027(2) -0.0013(17) 0.0070(17) -0.0115(18)
C6A 0.039(2) 0.055(2) 0.037(2) -0.006(2) 0.0039(19) -0.0091(19)
C7B 0.0402(19) 0.046(2) 0.0230(19) -0.0083(17) 0.0044(17) -0.0072(17)
C7A 0.037(2) 0.042(2) 0.049(2) -0.0034(19) 0.0055(19) -0.0066(18)
C8B 0.0368(19) 0.035(2) 0.0269(19) 0.0014(16) 0.0075(16) -0.0063(16)
C8A 0.0333(19) 0.036(2) 0.038(2) -0.0019(17) 0.0024(18) -0.0106(17)
C9B 0.042(2) 0.0290(19) 0.031(2) -0.0024(16) 0.0115(17) -0.0034(16)
C9A 0.034(2) 0.039(2) 0.068(3) 0.012(2) -0.005(2) -0.0003(18)
C10B 0.046(2) 0.031(2) 0.067(3) 0.002(2) 0.014(2) -0.0015(18)
C10A 0.046(2) 0.040(2) 0.093(4) 0.014(3) -0.005(3) 0.003(2)
C11B 0.048(2) 0.026(2) 0.062(3) -0.009(2) 0.019(2) -0.0107(18)
C11A 0.036(2) 0.053(3) 0.080(3) 0.000(2) -0.002(2) -0.003(2)
C12B 0.039(2) 0.030(2) 0.053(2) -0.0030(18) 0.0170(19) 0.0029(17)
C12A 0.043(2) 0.043(2) 0.081(3) 0.028(2) -0.013(2) -0.005(2)
C13B 0.0284(19) 0.046(2) 0.051(2) 0.006(2) 0.0095(18) 0.0014(17)
C13A 0.048(3) 0.031(2) 0.075(3) 0.005(2) 0.012(2) -0.007(2)
C14B 0.037(2) 0.050(2) 0.038(2) 0.008(2) 0.0028(18) -0.0119(18)
C14A 0.047(2) 0.036(2) 0.056(2) -0.0065(19) 0.004(2) -0.0108(19)
C15B 0.067(3) 0.032(2) 0.062(3) 0.005(2) -0.023(2) -0.016(2)
C15A 0.064(3) 0.045(3) 0.074(3) -0.009(2) 0.014(2) 0.000(2)
C16B 0.078(3) 0.048(3) 0.086(4) 0.014(3) -0.020(3) -0.027(2)
C16A 0.082(4) 0.068(3) 0.056(3) -0.019(2) 0.021(3) 0.001(3)
C17B 0.058(3) 0.070(3) 0.086(4) 0.009(3) -0.016(3) -0.033(2)
C17A 0.072(3) 0.058(3) 0.054(3) -0.005(2) 0.015(2) -0.006(3)
C18A 0.057(3) 0.041(2) 0.044(2) -0.0018(19) 0.002(2) -0.002(2)
C18B 0.043(2) 0.063(3) 0.066(3) 0.008(2) -0.001(2) -0.012(2)
C19B 0.035(2) 0.048(2) 0.040(2) 0.0105(19) 0.0024(17) 0.0004(19)
C19A 0.043(2) 0.039(2) 0.049(2) 0.0119(19) -0.0037(19) -0.0147(19)
C20A 0.041(2) 0.032(2) 0.032(2) 0.0021(17) -0.0013(17) -0.0121(17)
C20B 0.041(2) 0.029(2) 0.0299(19) -0.0038(16) -0.0007(17) 0.0044(17)
Cl1A 0.1029(18) 0.1020(18) 0.135(2) 0.0365(16) 0.0256(16) 0.0005(17)
O1A 0.131(6) 0.172(4) 0.215(4) -0.065(4) 0.022(3) -0.013(5)
O2A 0.166(5) 0.102(3) 0.177(6) 0.061(3) 0.090(4) 0.046(3)
O3A 0.079(3) 0.111(5) 0.165(5) 0.038(4) 0.014(3) -0.013(3)
O4A 0.086(3) 0.177(5) 0.157(4) 0.075(4) 0.009(3) -0.025(4)
Cl1X 0.0197(16) 0.0333(19) 0.0358(18) -0.0042(15) -0.0040(14) 0.0064(14)
O1X 0.055(6) 0.139(6) 0.067(3) 0.063(4) -0.005(3) -0.017(5)
O2X 0.098(5) 0.156(5) 0.150(6) -0.046(5) -0.053(6) -0.069(5)
O3X 0.131(5) 0.105(4) 0.163(10) 0.017(4) 0.037(6) 0.102(4)
O4X 0.027(3) 0.104(8) 0.054(5) 0.023(5) 0.005(3) 0.005(4)
Cl1B 0.0517(11) 0.0551(12) 0.0487(11) -0.0071(9) 0.0010(9) -0.0176(9)
O1B 0.084(4) 0.184(4) 0.084(3) 0.073(3) 0.047(3) 0.044(3)
O2B 0.082(3) 0.069(3) 0.117(4) -0.045(3) 0.044(3) -0.044(2)
O3B 0.086(4) 0.048(3) 0.081(3) -0.028(2) -0.015(3) -0.003(3)
O4B 0.054(2) 0.080(4) 0.066(4) -0.017(3) 0.001(3) -0.003(2)
O1M 0.150(10) 0.200(11) 0.277(4) 0.051(10) -0.003(8) 0.008(9)
C1M 0.117(8) 0.112(7) 0.188(5) -0.107(6) -0.104(6) 0.074(6)
O1N 0.239(5) 0.33(2) 0.34(2) -0.070(18) -0.053(11) 0.091(14)
C1N 0.142(7) 0.265(16) 0.096(13) 0.003(12) -0.022(9) -0.167(9)
Cl1C 0.0692(17) 0.0439(16) 0.0596(16) 0.0071(13) 0.0229(14) 0.0265(13)
O1C 0.070(5) 0.014(3) 0.053(2) -0.001(2) 0.000(3) 0.018(3)
O2C 0.148(5) 0.093(3) 0.123(5) 0.046(4) 0.051(6) -0.004(4)
O3C 0.096(3) 0.100(6) 0.074(5) 0.012(5) -0.023(4) 0.030(3)
O4C 0.199(6) 0.085(3) 0.076(5) -0.019(4) 0.013(6) 0.094(4)
O1W 0.0476(18) 0.0491(19) 0.071(2) -0.0012(16) -0.0018(16) -0.0149(15)
O2W 0.055(7) 0.185(13) 0.041(6) -0.009(7) -0.004(5) -0.009(8)
O2W1 0.063(11) 0.102(14) 0.122(13) 0.062(11) 0.047(10) 0.008(11)
O3W 0.058(9) 0.235(19) 0.248(18) 0.055(15) -0.049(11) -0.019(11)
O3W1 0.067(10) 0.098(13) 0.017(7) -0.006(7) 0.020(7) -0.012(9)
O4W 0.158(9) 0.167(9) 0.237(12) -0.083(9) -0.042(9) 0.083(8)
O5W 0.145(17) 0.088(14) 0.120(17) 0.031(12) 0.012(14) -0.077(13)
O6W 0.069(11) 0.132(12) 0.089(11) 0.004(11) 0.002(10) 0.023(11)
O7W 0.082(11) 0.123(12) 0.101(11) 0.039(11) 0.007(10) 0.017(11)

loop_
_atom_type_symbol
_atom_type_description
_atom_type_scat_dispersion_real
_atom_type_scat_dispersion_imag
_atom_type_scat_source
C C 0.0033 0.0016 'International Tables Vol C Tables 4.2.6.8 and 6.1.1.4'
H H 0.0000 0.0000 'International Tables Vol C Tables 4.2.6.8 and 6.1.1.4'
N N 0.0061 0.0033 'International Tables Vol C Tables 4.2.6.8 and 6.1.1.4'
O O 0.0106 0.0060 'International Tables Vol C Tables 4.2.6.8 and 6.1.1.4'
Cl Cl 0.1484 0.1585 'International Tables Vol C Tables 4.2.6.8 and 6.1.1.4'
Fe Fe 0.3463 0.8444 'International Tables Vol C Tables 4.2.6.8 and 6.1.1.4'

loop_
_geom_angle_atom_site_label_1
_geom_angle_atom_site_label_2
_geom_angle_atom_site_label_3
_geom_angle
O7 Fe1 O3 102.83(11)
O7 Fe1 O8 99.02(11)
O3 Fe1 O8 87.91(11)
O7 Fe1 N3 92.72(12)
O3 Fe1 N3 99.90(12)
O8 Fe1 N3 164.14(12)
O7 Fe1 N1 105.46(12)
O3 Fe1 N1 151.48(12)
O8 Fe1 N1 84.24(12)
N3 Fe1 N1 82.37(13)
O7 Fe1 N2 171.15(12)
O3 Fe1 N2 76.38(11)
O8 Fe1 N2 89.78(12)
N3 Fe1 N2 78.82(13)
N1 Fe1 N2 76.23(12)
O7 Fe2 O5 97.72(11)
O7 Fe2 O9 98.31(11)
O5 Fe2 O9 162.70(11)
O7 Fe2 N6 103.97(12)
O5 Fe2 N6 93.81(12)
O9 Fe2 N6 88.59(12)
O7 Fe2 N4 104.91(11)
O5 Fe2 N4 82.86(11)
O9 Fe2 N4 86.78(11)
N6 Fe2 N4 151.11(12)
O7 Fe2 N5 177.61(12)
O5 Fe2 N5 80.47(11)
O9 Fe2 N5 83.66(11)
N6 Fe2 N5 74.67(12)
N4 Fe2 N5 76.48(11)
C2A O1 C1A 116.2(3)
C2B O2 C1B 116.8(3)
C20A O3 Fe1 120.8(2)
C20B O5 Fe2 117.6(2)
Fe1 O7 Fe2 155.37(16)
C8A N1 C9A 119.0(3)
C8A N1 Fe1 122.8(3)
C9A N1 Fe1 117.5(3)
C19A N2 C12A 112.9(3)
C19A N2 C13A 110.7(3)
C12A N2 C13A 112.0(4)
C19A N2 Fe1 105.1(2)
C12A N2 Fe1 108.8(2)
C13A N2 Fe1 106.9(2)
C14A N3 C18A 118.1(4)
C14A N3 Fe1 116.8(3)
C18A N3 Fe1 122.9(3)
C8B N4 C9B 118.3(3)
C8B N4 Fe2 123.8(3)
C9B N4 Fe2 116.7(2)
C13B N5 C19B 112.0(3)
C13B N5 C12B 111.7(3)
C19B N5 C12B 111.1(3)
C13B N5 Fe2 107.9(2)
C19B N5 Fe2 105.7(2)
C12B N5 Fe2 108.1(2)
C15B N6 C14B 118.6(4)
C15B N6 Fe2 124.8(3)
C14B N6 Fe2 116.6(3)
O2 C2B C3B 123.9(4)
O2 C2B C2A 115.4(3)
C3B C2B C2A 120.7(4)
O1 C2A C3A 124.5(4)
O1 C2A C2B 115.8(4)
C3A C2A C2B 119.7(4)
C2A C3A C4A 120.4(4)
C2B C3B C4B 119.5(4)
C4A C4B C3B 120.0(4)
C4A C4B C5B 119.4(4)
C3B C4B C5B 120.6(4)
C4B C4A C3A 119.7(4)
C4B C4A C5A 122.3(4)
C3A C4A C5A 118.0(4)
C6B C5B C4B 178.9(5)
C6A C5A C4A 175.0(4)
C5B C6B C7B 178.4(4)
C5A C6A C7A 172.7(5)
C8B C7B C11B 117.8(4)
C8B C7B C6B 119.8(4)
C11B C7B C6B 122.3(4)
C11A C7A C8A 118.6(4)
C11A C7A C6A 122.0(4)
C8A C7A C6A 119.3(4)
N4 C8B C7B 122.9(4)
N1 C8A C7A 122.9(4)
N4 C9B C10B 121.6(4)
N4 C9B C12B 115.0(3)
C10B C9B C12B 123.4(4)
C10A C9A N1 120.8(4)
C10A C9A C12A 123.5(4)
N1 C9A C12A 115.7(4)
C11B C10B C9B 120.2(4)
C9A C10A C11A 120.0(4)
C10B C11B C7B 119.1(4)
C7A C11A C10A 118.6(4)
N5 C12B C9B 110.6(3)
N2 C12A C9A 110.2(4)
N5 C13B C14B 109.4(3)
N2 C13A C14A 113.1(3)
N6 C14B C18B 121.4(4)
N6 C14B C13B 116.5(3)
C18B C14B C13B 122.0(4)
N3 C14A C15A 122.7(4)
N3 C14A C13A 115.0(4)
C15A C14A C13A 122.0(4)
N6 C15B C16B 122.2(5)
C14A C15A C16A 118.2(5)
C15B C16B C17B 120.2(5)
C17A C16A C15A 120.1(5)
C18B C17B C16B 118.2(5)
C16A C17A C18A 118.8(5)
N3 C18A C17A 122.0(4)
C17B C18B C14B 119.3(5)
N5 C19B C20B 112.6(3)
N2 C19A C20A 108.6(3)
O4 C20A O3 123.5(4)
O4 C20A C19A 119.9(3)
O3 C20A C19A 116.5(3)
O6 C20B O5 123.5(4)
O6 C20B C19B 119.8(3)
O5 C20B C19B 116.8(3)
O3A Cl1A O2A 108.5(5)
O3A Cl1A O4A 110.2(5)
O2A Cl1A O4A 110.6(5)
O3A Cl1A O1A 106.8(5)
O2A Cl1A O1A 111.7(5)
O4A Cl1A O1A 109.0(5)
O3X Cl1X O1X 107.6(8)
O3X Cl1X O4X 109.8(8)
O1X Cl1X O4X 112.0(6)
O3X Cl1X O2X 106.4(8)
O1X Cl1X O2X 112.9(8)
O4X Cl1X O2X 107.9(8)
O3B Cl1B O4B 110.2(3)
O3B Cl1B O2B 108.1(4)
O4B Cl1B O2B 109.6(4)
O3B Cl1B O1B 107.4(4)
O4B Cl1B O1B 109.7(4)
O2B Cl1B O1B 111.8(4)
O1C Cl1C O2C 116.1(6)
O1C Cl1C O4C 112.7(5)
O2C Cl1C O4C 107.3(6)
O1C Cl1C O3C 109.2(6)
O2C Cl1C O3C 103.9(6)
O4C Cl1C O3C 107.1(6)

loop_
_geom_bond_atom_site_label_1
_geom_bond_atom_site_label_2
_geom_bond_distance
Fe1 O7 1.780(2)
Fe1 O3 2.007(3)
Fe1 O8 2.092(3)
Fe1 N3 2.125(3)
Fe1 N1 2.148(3)
Fe1 N2 2.265(3)
Fe2 O7 1.785(3)
Fe2 O5 2.012(3)
Fe2 O9 2.047(3)
Fe2 N6 2.136(3)
Fe2 N4 2.174(3)
Fe2 N5 2.239(3)
O1 C2A 1.364(5)
O1 C1A 1.431(5)
O2 C2B 1.371(5)
O2 C1B 1.436(5)
O3 C20A 1.277(5)
O4 C20A 1.238(5)
O5 C20B 1.283(4)
O6 C20B 1.240(5)
N1 C8A 1.323(5)
N1 C9A 1.360(5)
N2 C19A 1.471(5)
N2 C12A 1.483(5)
N2 C13A 1.496(6)
N3 C14A 1.343(5)
N3 C18A 1.347(5)
N4 C8B 1.338(5)
N4 C9B 1.344(5)
N5 C13B 1.472(5)
N5 C19B 1.473(5)
N5 C12B 1.475(5)
N6 C15B 1.344(5)
N6 C14B 1.354(5)
C2B C3B 1.386(6)
C2B C2A 1.395(6)
C2A C3A 1.371(6)
C3A C4A 1.405(5)
C3B C4B 1.396(6)
C4B C4A 1.388(6)
C4B C5B 1.454(6)
C4A C5A 1.419(6)
C5B C6B 1.196(5)
C5A C6A 1.211(6)
C6B C7B 1.433(6)
C6A C7A 1.420(6)
C7B C8B 1.386(5)
C7B C11B 1.390(6)
C7A C11A 1.368(6)
C7A C8A 1.376(6)
C9B C10B 1.374(6)
C9B C12B 1.522(5)
C9A C10A 1.353(6)
C9A C12A 1.507(6)
C10B C11B 1.360(6)
C10A C11A 1.398(7)
C13B C14B 1.492(6)
C13A C14A 1.516(6)
C14B C18B 1.392(6)
C14A C15A 1.373(7)
C15B C16B 1.359(7)
C15A C16A 1.375(7)
C16B C17B 1.386(8)
C16A C17A 1.367(7)
C17B C18B 1.378(7)
C17A C18A 1.376(7)
C19B C20B 1.517(6)
C19A C20A 1.519(6)
Cl1A O3A 1.397(6)
Cl1A O2A 1.400(6)
Cl1A O4A 1.419(7)
Cl1A O1A 1.433(7)
Cl1X O3X 1.419(9)
Cl1X O1X 1.421(8)
Cl1X O4X 1.422(8)
Cl1X O2X 1.425(9)
Cl1B O3B 1.415(5)
Cl1B O4B 1.433(5)
Cl1B O2B 1.438(5)
Cl1B O1B 1.447(6)
O1M C1M 1.447(13)
O1N C1N 1.463(16)
Cl1C O1C 1.406(6)
Cl1C O2C 1.448(8)
Cl1C O4C 1.450(8)
Cl1C O3C 1.458(7)

loop_
_geom_hbond_atom_site_label_D
_geom_hbond_atom_site_label_H
_geom_hbond_atom_site_label_A
_geom_hbond_distance_DH
_geom_hbond_distance_HA
_geom_hbond_distance_DA
_geom_hbond_angle_DHA
_geom_hbond_site_symmetry_A
O9 H9A O6 0.845(15) 1.750(17) 2.576(4) 165(3) 6
O9 H9B O4 0.839(15) 1.814(15) 2.652(4) 179(3) 7_556
O8 H8A O4 0.853(13) 1.847(17) 2.664(4) 160(2) 7_556
O8 H8B O1W 0.842(14) 1.834(14) 2.675(4) 178(2) 5_556
O1W H1WA O1 0.861(9) 2.165(10) 2.954(4) 152.1(11) .
O1W H1WB O2 0.838(10) 2.161(10) 2.820(4) 135.4(11) .
